data_7151870
loop_
_publ_author_name
'Soni, Rina'
'Cheung, Fung Kei'
'Clarkson, Guy C.'
'Martins, Jose E. D.'
'Graham, Mark A.'
'Wills, Martin'

_publ_section_title
;
 The importance of the N-H bond in Ru/TsDPEN complexes for asymmetric
 transfer hydrogenation of ketones and imines.
;
_journal_issue 9
_journal_name_full 'Organic &amp; biomolecular chemistry'
_journal_page_first 3290
_journal_page_last 3294
_journal_paper_doi 10.1039/c1ob05208j
_journal_volume 9
_journal_year 2011
_chemical_absolute_configuration rmad
_chemical_formula_sum 'C31 H33 Cl N2 O2 Ru S'
_chemical_formula_weight 634.17
_chemical_name_systematic
;
?
;
_space_group_IT_number 19
_symmetry_cell_setting orthorhombic
_symmetry_space_group_name_Hall 'P 2ac 2ab'
_symmetry_space_group_name_H-M 'P 21 21 21'
_atom_sites_solution_hydrogens geom
_atom_sites_solution_primary direct
_atom_sites_solution_secondary difmap
_audit_creation_method SHELXL-97
_cell_angle_alpha 90.00
_cell_angle_beta 90.00
_cell_angle_gamma 90.00
_cell_formula_units_Z 4
_cell_length_a 8.39707(8)
_cell_length_b 9.14896(9)
_cell_length_c 35.0858(3)
_cell_measurement_reflns_used 7176
_cell_measurement_temperature 100(2)
_cell_measurement_theta_max 61.7737
_cell_measurement_theta_min 3.7710
_cell_volume 2695.45(4)
_computing_cell_refinement 'CrysAlis RED, Oxford Diffraction Ltd'
_computing_data_collection 'CrysAlis CCD, Oxford Diffraction Ltd'
_computing_data_reduction 'CrysAlis RED, Oxford Diffraction Ltd'
_computing_molecular_graphics 'SHELXTL (Sheldrick, 1997)'
_computing_publication_material 'SHELXTL (Sheldrick, 1997)'
_computing_structure_refinement 'SHELXL-97 (Sheldrick, 1997)'
_computing_structure_solution 'SHELXS-97 (Sheldrick, 1990)'
_diffrn_ambient_temperature 100(2)
_diffrn_detector_area_resol_mean 10.2833
_diffrn_measured_fraction_theta_full 0.988
_diffrn_measured_fraction_theta_max 0.988
_diffrn_measurement_device_type 'Oxford Diffraction Gemini R'
_diffrn_measurement_method '\f & \w scans'
_diffrn_radiation_monochromator graphite
_diffrn_radiation_source 'fine-focus sealed tube'
_diffrn_radiation_type CuK\a
_diffrn_radiation_wavelength 1.54184
_diffrn_reflns_av_R_equivalents 0.0204
_diffrn_reflns_av_sigmaI/netI 0.0198
_diffrn_reflns_limit_h_max 9
_diffrn_reflns_limit_h_min -9
_diffrn_reflns_limit_k_max 8
_diffrn_reflns_limit_k_min -10
_diffrn_reflns_limit_l_max 39
_diffrn_reflns_limit_l_min -38
_diffrn_reflns_number 8126
_diffrn_reflns_theta_full 61.84
_diffrn_reflns_theta_max 61.84
_diffrn_reflns_theta_min 5.00
_diffrn_standards_decay_% nil
_exptl_absorpt_coefficient_mu 6.436
_exptl_absorpt_correction_T_max 0.818
_exptl_absorpt_correction_T_min 0.319
_exptl_absorpt_correction_type analytical
_exptl_absorpt_process_details
;
CrysAlisPro, Oxford Diffraction Ltd.,
Version 1.171.33.52 (release 06-11-2009 CrysAlis171 .NET)
(compiled Nov 6 2009,16:24:50)
Analytical numeric absorption correction using a multifaceted crystal
model based on expressions derived by R.C. Clark & J.S. Reid.
(Clark, R. C. & Reid, J. S. (1995). Acta Cryst. A51, 887-897)
;
_exptl_crystal_colour orange
_exptl_crystal_density_diffrn 1.563
_exptl_crystal_density_method 'not measured'
_exptl_crystal_description block
_exptl_crystal_F_000 1304
_exptl_crystal_size_max 0.2108
_exptl_crystal_size_mid 0.1391
_exptl_crystal_size_min 0.0319
_refine_diff_density_max 1.312
_refine_diff_density_min -0.411
_refine_diff_density_rms 0.116
_refine_ls_abs_structure_details 'Flack H D (1983), Acta Cryst. A39, 876-881, 1717 Friedel pairs'
_refine_ls_abs_structure_Flack 0.005(7)
_refine_ls_extinction_method none
_refine_ls_goodness_of_fit_ref 1.096
_refine_ls_hydrogen_treatment constr
_refine_ls_matrix_type full
_refine_ls_number_parameters 345
_refine_ls_number_reflns 4144
_refine_ls_number_restraints 0
_refine_ls_restrained_S_all 1.096
_refine_ls_R_factor_all 0.0299
_refine_ls_R_factor_gt 0.0292
_refine_ls_shift/su_max 0.001
_refine_ls_shift/su_mean 0.000
_refine_ls_structure_factor_coef Fsqd
_refine_ls_weighting_details 'calc w=1/[\s^2^(Fo^2^)+(0.0594P)^2^+0.0000P] where P=(Fo^2^+2Fc^2^)/3'
_refine_ls_weighting_scheme calc
_refine_ls_wR_factor_gt 0.0742
_refine_ls_wR_factor_ref 0.0745
_reflns_number_gt 4038
_reflns_number_total 4144
_reflns_threshold_expression >2sigma(I)
_cod_data_source_file c1ob05208j.txt
_cod_data_source_block rs3
_cod_original_cell_volume 2695.44(4)
_cod_original_sg_symbol_H-M P2(1)2(1)2(1)
_cod_database_code 7151870

loop_
_symmetry_equiv_pos_as_xyz
'x, y, z'
'-x+1/2, -y, z+1/2'
'-x, y+1/2, -z+1/2'
'x+1/2, -y+1/2, -z'

loop_
_atom_site_label
_atom_site_type_symbol
_atom_site_fract_x
_atom_site_fract_y
_atom_site_fract_z
_atom_site_U_iso_or_equiv
_atom_site_adp_type
_atom_site_occupancy
_atom_site_symmetry_multiplicity
_atom_site_calc_flag
_atom_site_refinement_flags
_atom_site_disorder_assembly
_atom_site_disorder_group
Ru1 Ru 0.50483(3) 0.47841(2) 0.157026(6) 0.01663(10) Uani 1 1 d . . .
Cl1 Cl 0.78812(9) 0.51674(9) 0.16767(2) 0.01953(18) Uani 1 1 d . . .
C1 C 1.1405(4) -0.0670(4) 0.23007(10) 0.0250(8) Uani 1 1 d . . .
H1A H 1.1713 -0.1660 0.2224 0.037 Uiso 1 1 calc R . .
H1B H 1.1349 -0.0616 0.2579 0.037 Uiso 1 1 calc R . .
H1C H 1.2198 0.0030 0.2207 0.037 Uiso 1 1 calc R . .
C2 C 0.9805(4) -0.0307(3) 0.21343(9) 0.0210(7) Uani 1 1 d . . .
C3 C 0.9017(4) -0.1247(4) 0.18857(9) 0.0216(7) Uani 1 1 d . . .
H3A H 0.9462 -0.2181 0.1834 0.026 Uiso 1 1 calc R . .
C4 C 0.7602(4) -0.0853(4) 0.17122(9) 0.0209(7) Uani 1 1 d . . .
H4A H 0.7090 -0.1507 0.1541 0.025 Uiso 1 1 calc R . .
C5 C 0.6935(4) 0.0500(4) 0.17892(9) 0.0191(7) Uani 1 1 d . . .
C6 C 0.7670(4) 0.1448(4) 0.20486(9) 0.0219(7) Uani 1 1 d . . .
H6A H 0.7196 0.2360 0.2110 0.026 Uiso 1 1 calc R . .
C7 C 0.9088(4) 0.1038(4) 0.22127(9) 0.0220(7) Uani 1 1 d . . .
H7A H 0.9597 0.1690 0.2385 0.026 Uiso 1 1 calc R . .
O8B O 0.4830(3) 0.0023(2) 0.12614(6) 0.0216(5) Uani 1 1 d . . .
O8A O 0.4012(3) 0.1309(2) 0.18436(6) 0.0225(5) Uani 1 1 d . . .
S8 S 0.51954(9) 0.11078(8) 0.15501(2) 0.01759(18) Uani 1 1 d . . .
N9 N 0.5612(3) 0.2650(3) 0.13607(7) 0.0175(6) Uani 1 1 d . . .
C10 C 0.6393(4) 0.2526(4) 0.09783(8) 0.0180(7) Uani 1 1 d . . .
H10A H 0.5599 0.2119 0.0794 0.022 Uiso 1 1 calc R . .
C11 C 0.7869(4) 0.1574(3) 0.09672(9) 0.0191(7) Uani 1 1 d . . .
C12 C 0.7912(4) 0.0328(4) 0.07382(9) 0.0213(7) Uani 1 1 d . . .
H12A H 0.7027 0.0107 0.0580 0.026 Uiso 1 1 calc R . .
C13 C 0.9215(4) -0.0586(4) 0.07374(10) 0.0247(8) Uani 1 1 d . . .
H13A H 0.9229 -0.1420 0.0576 0.030 Uiso 1 1 calc R . .
C14 C 1.0497(4) -0.0292(4) 0.09698(10) 0.0246(8) Uani 1 1 d . . .
H14A H 1.1381 -0.0941 0.0975 0.029 Uiso 1 1 calc R . .
C15 C 1.0501(4) 0.0953(4) 0.11978(9) 0.0195(7) Uani 1 1 d . . .
H15A H 1.1393 0.1163 0.1355 0.023 Uiso 1 1 calc R . .
C16 C 0.9212(4) 0.1876(4) 0.11952(9) 0.0194(7) Uani 1 1 d . . .
H16A H 0.9225 0.2731 0.1349 0.023 Uiso 1 1 calc R . .
C17 C 0.6824(4) 0.4069(3) 0.08509(9) 0.0182(7) Uani 1 1 d . . .
H17A H 0.7781 0.4353 0.1003 0.022 Uiso 1 1 calc R . .
C18 C 0.7332(4) 0.4151(3) 0.04346(9) 0.0191(7) Uani 1 1 d . . .
C19 C 0.6575(4) 0.3382(3) 0.01418(9) 0.0214(7) Uani 1 1 d . . .
H19A H 0.5719 0.2741 0.0200 0.026 Uiso 1 1 calc R . .
C20 C 0.7066(4) 0.3549(4) -0.02335(9) 0.0258(8) Uani 1 1 d . . .
H20A H 0.6534 0.3029 -0.0430 0.031 Uiso 1 1 calc R . .
C21 C 0.8318(4) 0.4463(4) -0.03244(10) 0.0286(8) Uani 1 1 d . . .
H21A H 0.8638 0.4580 -0.0582 0.034 Uiso 1 1 calc R . .
C22 C 0.9098(4) 0.5203(4) -0.00375(10) 0.0275(8) Uani 1 1 d . . .
H22A H 0.9969 0.5826 -0.0097 0.033 Uiso 1 1 calc R . .
C23 C 0.8611(4) 0.5040(3) 0.03398(9) 0.0234(7) Uani 1 1 d . . .
H23A H 0.9164 0.5546 0.0536 0.028 Uiso 1 1 calc R . .
N24 N 0.5516(3) 0.5158(3) 0.09592(7) 0.0182(6) Uani 1 1 d . . .
C25 C 0.6145(4) 0.6663(3) 0.08880(9) 0.0205(7) Uani 1 1 d . . .
H25A H 0.6305 0.6804 0.0614 0.031 Uiso 1 1 calc R . .
H25B H 0.7163 0.6785 0.1021 0.031 Uiso 1 1 calc R . .
H25C H 0.5380 0.7386 0.0983 0.031 Uiso 1 1 calc R . .
C26 C 0.4056(4) 0.4904(4) 0.07236(8) 0.0202(7) Uani 1 1 d . . .
H26A H 0.3693 0.3888 0.0767 0.024 Uiso 1 1 calc R . .
H26B H 0.4354 0.4987 0.0452 0.024 Uiso 1 1 calc R . .
C27 C 0.2657(4) 0.5930(4) 0.07987(9) 0.0223(7) Uani 1 1 d . . .
H27A H 0.1952 0.5923 0.0573 0.027 Uiso 1 1 calc R . .
H27B H 0.3074 0.6936 0.0828 0.027 Uiso 1 1 calc R . .
C28 C 0.1655(4) 0.5551(4) 0.11530(9) 0.0232(7) Uani 1 1 d . . .
H28A H 0.0789 0.6280 0.1178 0.028 Uiso 1 1 calc R . .
H28B H 0.1155 0.4583 0.1114 0.028 Uiso 1 1 calc R . .
C29 C 0.2591(4) 0.5519(4) 0.15169(9) 0.0201(7) Uani 1 1 d . . .
C30 C 0.3565(4) 0.6753(4) 0.16228(10) 0.0214(7) Uani 1 1 d . . .
H30A H 0.3714 0.7569 0.1437 0.026 Uiso 1 1 calc R . .
C31 C 0.4570(4) 0.6671(4) 0.19436(9) 0.0227(8) Uani 1 1 d . . .
H31A H 0.5416 0.7428 0.1978 0.027 Uiso 1 1 calc R . .
C32 C 0.4610(4) 0.5388(4) 0.21736(9) 0.0244(8) Uani 1 1 d . . .
H32A H 0.5476 0.5260 0.2367 0.029 Uiso 1 1 calc R . .
C33 C 0.3613(4) 0.4199(4) 0.20818(9) 0.0232(7) Uani 1 1 d . . .
H33A H 0.3791 0.3235 0.2209 0.028 Uiso 1 1 calc R . .
C34 C 0.2618(4) 0.4274(4) 0.17494(9) 0.0213(7) Uani 1 1 d . . .
H34A H 0.2110 0.3356 0.1654 0.026 Uiso 1 1 calc R . .

loop_
_atom_site_aniso_label
_atom_site_aniso_U_11
_atom_site_aniso_U_22
_atom_site_aniso_U_33
_atom_site_aniso_U_23
_atom_site_aniso_U_13
_atom_site_aniso_U_12
Ru1 0.01948(15) 0.01561(15) 0.01480(14) -0.00090(8) 0.00187(10) -0.00039(12)
Cl1 0.0220(4) 0.0207(4) 0.0159(3) -0.0023(3) -0.0006(3) -0.0020(3)
C1 0.0253(19) 0.0250(18) 0.0247(18) 0.0052(15) -0.0001(14) -0.0025(15)
C2 0.0246(17) 0.0215(16) 0.0169(15) 0.0047(12) 0.0026(13) -0.0009(17)
C3 0.0307(19) 0.0158(16) 0.0182(16) 0.0039(13) 0.0032(14) 0.0014(15)
C4 0.0283(19) 0.0165(16) 0.0178(16) 0.0008(13) -0.0007(14) -0.0036(15)
C5 0.0237(17) 0.0200(17) 0.0134(15) 0.0038(13) -0.0005(13) -0.0035(14)
C6 0.034(2) 0.0165(15) 0.0156(16) -0.0007(13) 0.0002(14) 0.0001(15)
C7 0.0250(18) 0.0219(18) 0.0191(17) -0.0021(13) -0.0035(15) -0.0030(15)
O8B 0.0257(12) 0.0175(10) 0.0216(11) -0.0015(8) -0.0046(9) -0.0029(11)
O8A 0.0261(13) 0.0209(12) 0.0206(12) 0.0025(10) 0.0050(10) -0.0012(10)
S8 0.0195(4) 0.0156(4) 0.0177(4) 0.0013(3) 0.0003(4) -0.0016(3)
N9 0.0197(13) 0.0176(14) 0.0153(12) 0.0013(11) 0.0024(10) 0.0000(11)
C10 0.0229(17) 0.0199(16) 0.0112(15) -0.0017(13) 0.0023(12) -0.0017(14)
C11 0.0224(16) 0.0166(16) 0.0182(16) 0.0046(13) 0.0024(13) -0.0013(14)
C12 0.0258(17) 0.0208(16) 0.0174(16) 0.0003(13) 0.0022(13) -0.0034(15)
C13 0.035(2) 0.0183(17) 0.0206(18) -0.0009(14) 0.0067(15) 0.0009(16)
C14 0.0275(17) 0.0171(16) 0.0291(18) 0.0083(15) 0.0069(14) 0.0073(14)
C15 0.0192(17) 0.0206(17) 0.0188(16) 0.0051(13) 0.0008(13) -0.0017(13)
C16 0.0244(17) 0.0182(16) 0.0157(15) 0.0029(13) 0.0025(13) -0.0061(15)
C17 0.0201(18) 0.0180(16) 0.0165(16) -0.0014(13) -0.0015(13) -0.0007(14)
C18 0.0237(17) 0.0181(15) 0.0154(15) 0.0004(13) -0.0013(13) 0.0063(14)
C19 0.0303(19) 0.0177(16) 0.0160(16) -0.0006(13) -0.0021(14) 0.0032(14)
C20 0.0293(19) 0.0306(18) 0.0173(17) -0.0022(15) -0.0015(14) 0.0096(16)
C21 0.0310(19) 0.038(2) 0.0172(17) 0.0016(16) 0.0038(15) 0.0117(17)
C22 0.0236(17) 0.033(2) 0.0263(18) 0.0068(16) 0.0068(14) 0.0024(17)
C23 0.0258(18) 0.0221(18) 0.0222(16) 0.0005(15) 0.0026(14) 0.0052(16)
N24 0.0192(13) 0.0171(13) 0.0183(13) -0.0021(11) -0.0003(10) 0.0009(11)
C25 0.0275(18) 0.0154(16) 0.0187(17) 0.0010(12) 0.0031(14) -0.0013(14)
C26 0.0223(16) 0.0223(17) 0.0159(15) -0.0027(14) -0.0015(13) -0.0024(15)
C27 0.0194(18) 0.0250(17) 0.0226(17) 0.0038(14) 0.0009(14) 0.0031(14)
C28 0.0216(17) 0.0248(18) 0.0231(18) -0.0006(14) 0.0018(14) 0.0011(15)
C29 0.0173(16) 0.0208(17) 0.0223(16) 0.0004(14) 0.0082(13) 0.0059(14)
C30 0.0222(17) 0.0165(16) 0.0254(18) -0.0016(13) 0.0098(14) 0.0049(14)
C31 0.0227(19) 0.0227(17) 0.0227(17) -0.0049(13) 0.0086(13) -0.0009(13)
C32 0.0261(18) 0.0282(19) 0.0190(16) -0.0047(14) 0.0052(13) -0.0011(15)
C33 0.0240(19) 0.0269(18) 0.0188(17) -0.0010(14) 0.0069(14) 0.0017(15)
C34 0.0159(16) 0.0251(17) 0.0229(17) -0.0032(14) 0.0085(14) -0.0026(14)

loop_
_atom_type_symbol
_atom_type_description
_atom_type_scat_dispersion_real
_atom_type_scat_dispersion_imag
_atom_type_scat_source
C C 0.0181 0.0091 'International Tables Vol C Tables 4.2.6.8 and 6.1.1.4'
H H 0.0000 0.0000 'International Tables Vol C Tables 4.2.6.8 and 6.1.1.4'
N N 0.0311 0.0180 'International Tables Vol C Tables 4.2.6.8 and 6.1.1.4'
O O 0.0492 0.0322 'International Tables Vol C Tables 4.2.6.8 and 6.1.1.4'
S S 0.3331 0.5567 'International Tables Vol C Tables 4.2.6.8 and 6.1.1.4'
Cl Cl 0.3639 0.7018 'International Tables Vol C Tables 4.2.6.8 and 6.1.1.4'
Ru Ru 0.0552 3.2960 'International Tables Vol C Tables 4.2.6.8 and 6.1.1.4'

loop_
_exptl_crystal_face_index_h
_exptl_crystal_face_index_k
_exptl_crystal_face_index_l
_exptl_crystal_face_perp_dist
_exptl_oxdiff_crystal_face_indexfrac_h
_exptl_oxdiff_crystal_face_indexfrac_k
_exptl_oxdiff_crystal_face_indexfrac_l
_exptl_oxdiff_crystal_face_x
_exptl_oxdiff_crystal_face_y
_exptl_oxdiff_crystal_face_z
-5 0 -2 0.0150 -5.0015 0.0014 -1.9695 -0.6534 0.0966 0.6429
5 0 2 0.0169 5.0015 -0.0014 1.9695 0.6534 -0.0966 -0.6429
1 -6 1 0.0980 1.0046 -5.9992 0.9895 0.6949 0.6791 0.3356
1 6 -5 0.0910 0.9943 5.9979 -4.9997 -0.3599 -0.8694 -0.4664
-1 0 -23 0.0626 -1.0082 -0.0031 -22.9847 0.2161 -0.6946 0.7238
1 0 23 0.0626 1.0082 0.0031 22.9847 -0.2161 0.6946 -0.7238
-2 4 14 0.1048 -1.9982 4.0021 14.0089 -0.8708 0.0532 -0.4526

loop_
_geom_angle_atom_site_label_1
_geom_angle_atom_site_label_2
_geom_angle_atom_site_label_3
_geom_angle
_geom_angle_site_symmetry_1
_geom_angle_site_symmetry_3
_geom_angle_publ_flag
N9 Ru1 C29 117.49(11) . . ?
N9 Ru1 C34 96.35(11) . . ?
C29 Ru1 C34 37.45(13) . . ?
N9 Ru1 C30 154.44(11) . . ?
C29 Ru1 C30 38.50(12) . . ?
C34 Ru1 C30 67.77(12) . . ?
N9 Ru1 C31 163.62(11) . . ?
C29 Ru1 C31 68.70(12) . . ?
C34 Ru1 C31 79.98(12) . . ?
C30 Ru1 C31 37.34(13) . . ?
N9 Ru1 N24 76.60(10) . . ?
C29 Ru1 N24 92.12(11) . . ?
C34 Ru1 N24 118.60(11) . . ?
C30 Ru1 N24 93.16(11) . . ?
C31 Ru1 N24 119.25(11) . . ?
N9 Ru1 C32 126.28(11) . . ?
C29 Ru1 C32 81.27(12) . . ?
C34 Ru1 C32 67.91(12) . . ?
C30 Ru1 C32 67.80(13) . . ?
C31 Ru1 C32 37.59(13) . . ?
N24 Ru1 C32 156.66(12) . . ?
N9 Ru1 C33 100.22(11) . . ?
C29 Ru1 C33 68.33(13) . . ?
C34 Ru1 C33 37.98(13) . . ?
C30 Ru1 C33 79.78(13) . . ?
C31 Ru1 C33 67.07(12) . . ?
N24 Ru1 C33 156.44(11) . . ?
C32 Ru1 C33 36.97(12) . . ?
N9 Ru1 Cl1 88.17(7) . . ?
C29 Ru1 Cl1 153.48(9) . . ?
C34 Ru1 Cl1 154.08(9) . . ?
C30 Ru1 Cl1 115.03(9) . . ?
C31 Ru1 Cl1 88.52(9) . . ?
N24 Ru1 Cl1 87.30(7) . . ?
C32 Ru1 Cl1 88.84(9) . . ?
C33 Ru1 Cl1 116.10(9) . . ?
C2 C1 H1A 109.5 . . ?
C2 C1 H1B 109.5 . . ?
H1A C1 H1B 109.5 . . ?
C2 C1 H1C 109.5 . . ?
H1A C1 H1C 109.5 . . ?
H1B C1 H1C 109.5 . . ?
C3 C2 C7 117.6(3) . . ?
C3 C2 C1 122.2(3) . . ?
C7 C2 C1 120.2(3) . . ?
C4 C3 C2 121.5(3) . . ?
C4 C3 H3A 119.2 . . ?
C2 C3 H3A 119.2 . . ?
C3 C4 C5 119.6(3) . . ?
C3 C4 H4A 120.2 . . ?
C5 C4 H4A 120.2 . . ?
C4 C5 C6 120.1(3) . . ?
C4 C5 S8 121.4(2) . . ?
C6 C5 S8 118.4(3) . . ?
C7 C6 C5 119.0(3) . . ?
C7 C6 H6A 120.5 . . ?
C5 C6 H6A 120.5 . . ?
C6 C7 C2 122.1(3) . . ?
C6 C7 H7A 119.0 . . ?
C2 C7 H7A 119.0 . . ?
O8A S8 O8B 116.10(13) . . ?
O8A S8 N9 109.54(13) . . ?
O8B S8 N9 111.09(13) . . ?
O8A S8 C5 105.64(14) . . ?
O8B S8 C5 106.85(14) . . ?
N9 S8 C5 107.06(14) . . ?
C10 N9 S8 113.7(2) . . ?
C10 N9 Ru1 118.3(2) . . ?
S8 N9 Ru1 127.91(14) . . ?
N9 C10 C11 115.1(2) . . ?
N9 C10 C17 107.2(3) . . ?
C11 C10 C17 109.3(3) . . ?
N9 C10 H10A 108.3 . . ?
C11 C10 H10A 108.3 . . ?
C17 C10 H10A 108.3 . . ?
C12 C11 C16 117.8(3) . . ?
C12 C11 C10 120.4(3) . . ?
C16 C11 C10 121.8(3) . . ?
C13 C12 C11 121.2(3) . . ?
C13 C12 H12A 119.4 . . ?
C11 C12 H12A 119.4 . . ?
C12 C13 C14 120.1(3) . . ?
C12 C13 H13A 119.9 . . ?
C14 C13 H13A 119.9 . . ?
C13 C14 C15 120.1(3) . . ?
C13 C14 H14A 120.0 . . ?
C15 C14 H14A 120.0 . . ?
C16 C15 C14 119.9(3) . . ?
C16 C15 H15A 120.1 . . ?
C14 C15 H15A 120.1 . . ?
C15 C16 C11 120.9(3) . . ?
C15 C16 H16A 119.6 . . ?
C11 C16 H16A 119.6 . . ?
C18 C17 C10 113.2(3) . . ?
C18 C17 N24 114.0(3) . . ?
C10 C17 N24 111.1(3) . . ?
C18 C17 H17A 105.9 . . ?
C10 C17 H17A 105.9 . . ?
N24 C17 H17A 105.9 . . ?
C23 C18 C19 118.1(3) . . ?
C23 C18 C17 118.4(3) . . ?
C19 C18 C17 123.5(3) . . ?
C20 C19 C18 120.5(3) . . ?
C20 C19 H19A 119.8 . . ?
C18 C19 H19A 119.8 . . ?
C21 C20 C19 120.8(3) . . ?
C21 C20 H20A 119.6 . . ?
C19 C20 H20A 119.6 . . ?
C22 C21 C20 119.4(3) . . ?
C22 C21 H21A 120.3 . . ?
C20 C21 H21A 120.3 . . ?
C21 C22 C23 120.1(3) . . ?
C21 C22 H22A 120.0 . . ?
C23 C22 H22A 120.0 . . ?
C18 C23 C22 121.2(3) . . ?
C18 C23 H23A 119.4 . . ?
C22 C23 H23A 119.4 . . ?
C25 N24 C26 109.9(2) . . ?
C25 N24 C17 107.7(2) . . ?
C26 N24 C17 110.4(2) . . ?
C25 N24 Ru1 111.59(19) . . ?
C26 N24 Ru1 111.53(19) . . ?
C17 N24 Ru1 105.53(18) . . ?
N24 C25 H25A 109.5 . . ?
N24 C25 H25B 109.5 . . ?
H25A C25 H25B 109.5 . . ?
N24 C25 H25C 109.5 . . ?
H25A C25 H25C 109.5 . . ?
H25B C25 H25C 109.5 . . ?
N24 C26 C27 116.0(3) . . ?
N24 C26 H26A 108.3 . . ?
C27 C26 H26A 108.3 . . ?
N24 C26 H26B 108.3 . . ?
C27 C26 H26B 108.3 . . ?
H26A C26 H26B 107.4 . . ?
C26 C27 C28 114.9(3) . . ?
C26 C27 H27A 108.5 . . ?
C28 C27 H27A 108.5 . . ?
C26 C27 H27B 108.5 . . ?
C28 C27 H27B 108.5 . . ?
H27A C27 H27B 107.5 . . ?
C29 C28 C27 113.9(3) . . ?
C29 C28 H28A 108.8 . . ?
C27 C28 H28A 108.8 . . ?
C29 C28 H28B 108.8 . . ?
C27 C28 H28B 108.8 . . ?
H28A C28 H28B 107.7 . . ?
C34 C29 C30 118.5(3) . . ?
C34 C29 C28 121.3(3) . . ?
C30 C29 C28 120.1(3) . . ?
C34 C29 Ru1 71.57(18) . . ?
C30 C29 Ru1 71.46(18) . . ?
C28 C29 Ru1 125.2(2) . . ?
C31 C30 C29 120.2(3) . . ?
C31 C30 Ru1 71.58(19) . . ?
C29 C30 Ru1 70.04(18) . . ?
C31 C30 H30A 119.1 . . ?
C29 C30 H30A 119.1 . . ?
Ru1 C30 H30A 119.1 . . ?
C30 C31 C32 120.7(3) . . ?
C30 C31 Ru1 71.08(18) . . ?
C32 C31 Ru1 71.76(19) . . ?
C30 C31 H31A 119.0 . . ?
C32 C31 H31A 119.0 . . ?
Ru1 C31 H31A 119.0 . . ?
C33 C32 C31 119.5(3) . . ?
C33 C32 Ru1 71.85(18) . . ?
C31 C32 Ru1 70.65(18) . . ?
C33 C32 H32A 119.8 . . ?
C31 C32 H32A 119.8 . . ?
Ru1 C32 H32A 119.8 . . ?
C32 C33 C34 119.6(3) . . ?
C32 C33 Ru1 71.18(19) . . ?
C34 C33 Ru1 69.47(18) . . ?
C32 C33 H33A 119.4 . . ?
C34 C33 H33A 119.4 . . ?
Ru1 C33 H33A 119.4 . . ?
C29 C34 C33 121.4(3) . . ?
C29 C34 Ru1 70.98(18) . . ?
C33 C34 Ru1 72.55(19) . . ?
C29 C34 H34A 118.7 . . ?
C33 C34 H34A 118.7 . . ?
Ru1 C34 H34A 118.7 . . ?

loop_
_geom_bond_atom_site_label_1
_geom_bond_atom_site_label_2
_geom_bond_distance
_geom_bond_site_symmetry_2
_geom_bond_publ_flag
Ru1 N9 2.139(3) . ?
Ru1 C29 2.178(3) . ?
Ru1 C34 2.186(3) . ?
Ru1 C30 2.197(3) . ?
Ru1 C31 2.204(3) . ?
Ru1 N24 2.206(3) . ?
Ru1 C32 2.218(3) . ?
Ru1 C33 2.227(3) . ?
Ru1 Cl1 2.4333(8) . ?
C1 C2 1.502(5) . ?
C1 H1A 0.9800 . ?
C1 H1B 0.9800 . ?
C1 H1C 0.9800 . ?
C2 C3 1.392(5) . ?
C2 C7 1.398(5) . ?
C3 C4 1.383(5) . ?
C3 H3A 0.9500 . ?
C4 C5 1.385(5) . ?
C4 H4A 0.9500 . ?
C5 C6 1.401(4) . ?
C5 S8 1.774(3) . ?
C6 C7 1.375(5) . ?
C6 H6A 0.9500 . ?
C7 H7A 0.9500 . ?
O8B S8 1.451(2) . ?
O8A S8 1.443(2) . ?
S8 N9 1.598(3) . ?
N9 C10 1.498(4) . ?
C10 C11 1.515(5) . ?
C10 C17 1.524(4) . ?
C10 H10A 1.0000 . ?
C11 C12 1.395(5) . ?
C11 C16 1.410(5) . ?
C12 C13 1.377(5) . ?
C12 H12A 0.9500 . ?
C13 C14 1.377(5) . ?
C13 H13A 0.9500 . ?
C14 C15 1.392(5) . ?
C14 H14A 0.9500 . ?
C15 C16 1.373(5) . ?
C15 H15A 0.9500 . ?
C16 H16A 0.9500 . ?
C17 C18 1.524(4) . ?
C17 N24 1.531(4) . ?
C17 H17A 1.0000 . ?
C18 C23 1.388(5) . ?
C18 C19 1.398(5) . ?
C19 C20 1.388(5) . ?
C19 H19A 0.9500 . ?
C20 C21 1.380(5) . ?
C20 H20A 0.9500 . ?
C21 C22 1.379(5) . ?
C21 H21A 0.9500 . ?
C22 C23 1.394(5) . ?
C22 H22A 0.9500 . ?
C23 H23A 0.9500 . ?
N24 C25 1.495(4) . ?
N24 C26 1.496(4) . ?
C25 H25A 0.9800 . ?
C25 H25B 0.9800 . ?
C25 H25C 0.9800 . ?
C26 C27 1.527(4) . ?
C26 H26A 0.9900 . ?
C26 H26B 0.9900 . ?
C27 C28 1.541(4) . ?
C27 H27A 0.9900 . ?
C27 H27B 0.9900 . ?
C28 C29 1.500(5) . ?
C28 H28A 0.9900 . ?
C28 H28B 0.9900 . ?
C29 C34 1.401(5) . ?
C29 C30 1.443(5) . ?
C30 C31 1.409(5) . ?
C30 H30A 1.0000 . ?
C31 C32 1.425(5) . ?
C31 H31A 1.0000 . ?
C32 C33 1.409(5) . ?
C32 H32A 1.0000 . ?
C33 C34 1.436(5) . ?
C33 H33A 1.0000 . ?
C34 H34A 1.0000 . ?
